data_7213160
loop_
_publ_author_name
'Martin, Lee'
'Turner, Scott S.'
'Day, Peter'
'Guionneau, Philippe'
'Howard, Judith A. K.'
'Uruichi, Mikio'
'Yakushi, Kyuya'

_publ_section_title
;
 Synthesis, crystal structure and properties of the semiconducting
 molecular charge&#x2010;transfer salt (bedt&#x2010;ttf)2Ge(C2O4)3\.sPhCN
 [bedt-ttf=bis(ethylenedithio)tetrathiafulvalene]
;
_journal_issue 11
_journal_name_full 'Journal of Materials Chemistry'
_journal_page_first 2731
_journal_paper_doi 10.1039/a905723d
_journal_volume 9
_journal_year 1999
_chemical_formula_sum 'C33 H21 Ge N O12 S16'
_chemical_formula_weight 1209.06
_chemical_name_systematic
; 
 ? 
;
_space_group_IT_number 14
_symmetry_space_group_name_Hall '-P 2ybc'
_symmetry_space_group_name_H-M 'P 1 21/c 1'
_atom_sites_solution_hydrogens geom
_atom_sites_solution_primary direct
_atom_sites_solution_secondary difmap
_audit_creation_method SHELXL
_cell_angle_alpha 90.00
_cell_angle_beta 112.5040(10)
_cell_angle_gamma 90.00
_cell_formula_units_Z 4
_cell_length_a 18.7332(6)
_cell_length_b 11.0665(3)
_cell_length_c 23.0587(7)
_cell_measurement_temperature 296(2)
_cell_volume 4416.3(2)
_computing_structure_refinement 'SHELXL-97 (Sheldrick, 1997)'
_computing_structure_solution 'SHELXS-97 (Sheldrick, 1990)'
_diffrn_ambient_temperature 296(2)
_diffrn_radiation_monochromator graphite
_diffrn_radiation_source 'fine-focus sealed tube'
_diffrn_radiation_type MoK\a
_diffrn_radiation_wavelength 0.71073
_diffrn_reflns_av_R_equivalents 0.1550
_diffrn_reflns_av_sigmaI/netI 0.1563
_diffrn_reflns_limit_h_max 24
_diffrn_reflns_limit_h_min -24
_diffrn_reflns_limit_k_max 14
_diffrn_reflns_limit_k_min -14
_diffrn_reflns_limit_l_max 29
_diffrn_reflns_limit_l_min -29
_diffrn_reflns_number 37525
_diffrn_reflns_theta_max 27.41
_diffrn_reflns_theta_min 1.18
_exptl_absorpt_coefficient_mu 1.512
_exptl_crystal_density_diffrn 1.818
_exptl_crystal_F_000 2440
_refine_diff_density_max 1.600
_refine_diff_density_min -1.043
_refine_diff_density_rms .187
_refine_ls_extinction_method none
_refine_ls_goodness_of_fit_all 1.179
_refine_ls_goodness_of_fit_obs 1.661
_refine_ls_matrix_type full
_refine_ls_number_parameters 569
_refine_ls_number_reflns 10047
_refine_ls_number_restraints 0
_refine_ls_restrained_S_all 1.179
_refine_ls_restrained_S_obs 1.661
_refine_ls_R_factor_all 0.2701
_refine_ls_R_factor_obs 0.1071
_refine_ls_shift/esd_max 0.829
_refine_ls_shift/esd_mean 0.073
_refine_ls_structure_factor_coef Fsqd
_refine_ls_weighting_details 'w=1/[\s^2^(Fo^2^)+(0.1000P)^2^+0.0000P] where P=(Fo^2^+2Fc^2^)/3'
_refine_ls_weighting_scheme calc
_refine_ls_wR_factor_all 0.2985
_refine_ls_wR_factor_obs 0.2345
_reflns_number_observed 3432
_reflns_number_total 10047
_reflns_observed_criterion >2sigma(I)
_cod_data_source_file 905723dsup1.cif
_cod_data_source_block Ge296K
_cod_depositor_comments
;
The following automatic conversions were performed:

'_refine_ls_weighting_scheme' value 'calc
w=1/[\s^2^(Fo^2^)+(0.1000P)^2^+0.0000P] where P=(Fo^2^+2Fc^2^)/3' was
changed to 'calc'. New tag '_refine_ls_weighting_details' was
created. The value of the new tag was set to
'w=1/[\s^2^(Fo^2^)+(0.1000P)^2^+0.0000P] where P=(Fo^2^+2Fc^2^)/3'.

Automatic conversion script
Id: cif_fix_values 3143 2015-03-26 13:38:13Z robertas 
;
_cod_database_code 7213160

loop_
_symmetry_equiv_pos_as_xyz
'x, y, z'
'-x, y+1/2, -z+1/2'
'-x, -y, -z'
'x, -y-1/2, z-1/2'

loop_
_atom_site_aniso_label
_atom_site_aniso_U_11
_atom_site_aniso_U_22
_atom_site_aniso_U_33
_atom_site_aniso_U_23
_atom_site_aniso_U_13
_atom_site_aniso_U_12
S16 0.064(2) 0.0299(17) 0.0347(18) -0.0037(15) 0.0285(17) -0.0038(16)
S15 0.071(2) 0.0289(17) 0.0315(17) 0.0072(14) 0.0280(17) 0.0076(16)
S14 0.081(3) 0.0293(18) 0.042(2) -0.0013(16) 0.0384(19) -0.0022(17)
S13 0.065(2) 0.0339(18) 0.0293(17) -0.0032(15) 0.0263(17) 0.0035(16)
S12 0.118(3) 0.061(3) 0.054(2) 0.017(2) 0.057(2) 0.003(2)
S11 0.082(3) 0.053(2) 0.044(2) -0.0137(17) 0.044(2) -0.0098(19)
S10 0.094(3) 0.068(2) 0.044(2) -0.0243(19) 0.043(2) -0.015(2)
S9 0.093(3) 0.062(2) 0.047(2) 0.0219(18) 0.046(2) 0.010(2)
C19 0.050(9) 0.049(9) 0.040(8) 0.019(7) 0.023(7) 0.006(7)
C18 0.050(8) 0.050(7) 0.016(6) 0.005(6) 0.018(6) -0.005(6)
C17 0.051(6) 0.032(5) 0.023(5) -0.003(6) 0.015(5) -0.004(7)
C16 0.060(9) 0.046(8) 0.022(7) 0.006(6) 0.019(7) 0.003(7)
C15 0.050(6) 0.025(5) 0.039(6) -0.004(7) 0.027(5) -0.001(7)
C14 0.044(9) 0.051(8) 0.044(9) 0.001(8) 0.024(7) -0.006(7)
C13 0.23(2) 0.074(12) 0.141(17) 0.024(12) 0.168(17) 0.020(14)
C12 0.166(18) 0.122(15) 0.041(9) 0.028(10) 0.068(11) 0.040(14)
C11 0.177(19) 0.143(18) 0.044(10) -0.029(10) 0.062(11) -0.092(15)
S8 0.069(2) 0.0329(17) 0.0283(17) 0.0015(15) 0.0296(17) 0.0058(16)
S7 0.071(2) 0.0288(17) 0.0323(17) -0.0055(15) 0.0301(17) -0.0062(16)
S6 0.065(2) 0.0314(17) 0.0289(16) 0.0034(14) 0.0291(16) 0.0044(15)
S5 0.078(2) 0.0295(17) 0.0377(18) -0.0040(15) 0.0402(18) -0.0075(16)
S4 0.106(3) 0.048(2) 0.046(2) 0.0201(17) 0.051(2) 0.020(2)
S3 0.109(3) 0.052(2) 0.042(2) -0.0184(18) 0.047(2) -0.013(2)
S2 0.115(3) 0.041(2) 0.059(2) -0.0010(17) 0.067(2) -0.009(2)
S1 0.110(3) 0.038(2) 0.055(2) -0.0108(17) 0.064(2) -0.0067(19)
C10 0.048(6) 0.032(5) 0.023(5) -0.006(6) 0.019(5) 0.004(7)
C9 0.045(8) 0.029(7) 0.033(7) -0.014(6) 0.020(7) -0.015(6)
C8 0.043(8) 0.045(7) 0.017(6) -0.005(6) 0.009(6) -0.024(6)
C7 0.053(9) 0.051(8) 0.012(6) 0.004(6) 0.018(6) 0.008(7)
C6 0.054(9) 0.030(7) 0.034(8) -0.008(7) 0.024(7) -0.005(7)
C5 0.049(6) 0.029(5) 0.026(5) -0.017(6) 0.024(5) -0.006(6)
C4 0.25(2) 0.107(13) 0.054(11) -0.049(11) 0.105(14) -0.103(16)
C3 0.118(13) 0.061(10) 0.099(13) -0.017(10) 0.081(11) 0.002(10)
C2 0.65(6) 0.062(12) 0.115(18) 0.043(13) 0.25(3) 0.11(2)
C1 0.135(14) 0.065(10) 0.112(13) 0.011(10) 0.113(12) 0.028(10)
C27 0.061(11) 0.144(17) 0.045(10) 0.014(11) 0.027(9) -0.002(11)
C26 0.087(14) 0.124(19) 0.083(15) 0.014(15) 0.035(12) -0.024(14)
C25 0.100(13) 0.086(12) 0.093(13) 0.003(11) 0.060(11) -0.006(10)
C28 0.062(14) 0.27(4) 0.14(2) 0.10(3) 0.011(15) -0.020(19)
C24 0.17(2) 0.117(19) 0.15(2) -0.022(15) 0.132(18) -0.011(14)
C20 0.120(14) 0.097(12) 0.101(13) -0.004(11) 0.090(12) -0.004(11)
C21 0.080(14) 0.16(2) 0.14(2) 0.03(2) 0.045(15) 0.011(14)
C22 0.102(16) 0.13(2) 0.13(2) -0.043(17) 0.060(15) 0.000(15)
N1 0.33(4) 0.21(3) 0.51(6) -0.13(3) 0.33(4) -0.06(2)
Ge1 0.0698(8) 0.0272(6) 0.0376(6) -0.0011(7) 0.0369(6) 0.0004(8)
O4 0.127(8) 0.043(6) 0.108(8) -0.015(5) 0.100(7) -0.016(5)
O3 0.205(12) 0.031(5) 0.165(11) 0.000(6) 0.164(10) 0.007(6)
C31 0.069(10) 0.061(9) 0.058(9) -0.018(7) 0.046(8) -0.008(7)
O2 0.113(8) 0.069(7) 0.112(8) -0.023(6) 0.093(7) -0.027(6)
C30 0.136(15) 0.027(8) 0.095(12) 0.012(8) 0.091(12) 0.008(9)
O1 0.264(16) 0.045(7) 0.230(15) 0.022(8) 0.226(14) 0.033(8)
O8 0.114(8) 0.049(6) 0.047(6) 0.011(5) 0.029(6) 0.014(6)
O7 0.171(10) 0.043(6) 0.075(7) 0.000(5) 0.094(7) 0.007(6)
O6 0.165(11) 0.065(7) 0.087(8) 0.040(6) 0.080(8) 0.039(7)
O5 0.127(10) 0.052(7) 0.139(11) -0.013(7) 0.103(9) -0.021(7)
O12 0.297(18) 0.102(10) 0.061(7) -0.015(7) 0.109(10) -0.028(11)
O9 0.158(12) 0.263(17) 0.068(8) 0.076(10) 0.063(9) 0.094(12)
C33 0.30(3) 0.19(2) 0.063(12) 0.071(13) 0.112(16) 0.20(2)
C32 0.25(3) 0.086(14) 0.026(9) -0.020(10) 0.043(13) -0.056(16)
C34 0.044(10) 0.106(16) 0.143(18) 0.040(13) -0.043(11) -0.051(10)
O10 0.135(11) 0.142(12) 0.110(10) -0.018(9) 0.008(9) -0.077(10)
O11 0.105(10) 0.148(12) 0.086(9) 0.006(9) 0.036(8) -0.006(9)
C35 0.097(16) 0.090(15) 0.109(16) -0.011(13) -0.024(13) -0.058(12)

loop_
_atom_site_label
_atom_site_type_symbol
_atom_site_fract_x
_atom_site_fract_y
_atom_site_fract_z
_atom_site_U_iso_or_equiv
_atom_site_thermal_displace_type
_atom_site_occupancy
_atom_site_calc_flag
_atom_site_refinement_flags
S16 S 0.20639(18) -0.6280(3) 0.20109(13) 0.0398(8) Uani 1 d .
S15 S 0.20894(19) -0.3649(3) 0.20617(13) 0.0414(8) Uani 1 d .
S14 S 0.1794(2) -0.6330(3) 0.33210(14) 0.0462(9) Uani 1 d .
S13 S 0.18069(18) -0.3707(3) 0.33351(13) 0.0403(8) Uani 1 d .
S12 S 0.1572(2) -0.6601(3) 0.45105(17) 0.0705(12) Uani 1 d .
S11 S 0.1570(2) -0.3473(3) 0.45302(15) 0.0534(10) Uani 1 d .
S10 S 0.2263(2) -0.6477(3) 0.08140(16) 0.0637(11) Uani 1 d .
S9 S 0.2260(2) -0.3284(3) 0.08617(16) 0.0617(11) Uani 1 d .
C19 C 0.2148(7) -0.4298(11) 0.1396(5) 0.045(3) Uani 1 d .
C18 C 0.2157(7) -0.5535(11) 0.1381(5) 0.037(3) Uani 1 d .
C17 C 0.1999(6) -0.4987(10) 0.2400(4) 0.035(2) Uani 1 d .
C16 C 0.1701(7) -0.4412(11) 0.3962(5) 0.042(3) Uani 1 d .
C15 C 0.1884(6) -0.5028(10) 0.2967(5) 0.035(2) Uani 1 d .
C14 C 0.1693(7) -0.5644(12) 0.3966(5) 0.044(3) Uani 1 d .
C13 C 0.1227(12) -0.5625(15) 0.4968(8) 0.118(7) Uani 1 d .
H13A H 0.0791 -0.6028 0.5014 0.142 Uiso 1 calc R
H13B H 0.1632 -0.5578 0.5385 0.142 Uiso 1 calc R
C12 C 0.2516(11) -0.4264(16) 0.0389(7) 0.101(6) Uani 1 d .
H12A H 0.2463 -0.3816 0.0013 0.121 Uiso 1 calc R
H12B H 0.3063 -0.4427 0.0606 0.121 Uiso 1 calc R
C11 C 0.2156(11) -0.5389(15) 0.0187(7) 0.116(8) Uani 1 d .
H11A H 0.2367 -0.5746 -0.0098 0.139 Uiso 1 calc R
H11B H 0.1609 -0.5252 -0.0048 0.139 Uiso 1 calc R
S8 S 0.37978(18) 0.3680(3) 0.36443(13) 0.0400(8) Uani 1 d .
S7 S 0.38011(19) 0.6322(3) 0.36373(13) 0.0409(8) Uani 1 d .
S6 S 0.40550(18) 0.3682(3) 0.23356(13) 0.0384(8) Uani 1 d .
S5 S 0.41567(19) 0.6306(3) 0.23910(14) 0.0430(9) Uani 1 d .
S4 S 0.3812(2) 0.3438(3) 0.49187(15) 0.0601(11) Uani 1 d .
S3 S 0.3799(2) 0.6620(3) 0.48970(15) 0.0620(11) Uani 1 d .
S2 S 0.4618(2) 0.6589(3) 0.13217(16) 0.0618(11) Uani 1 d .
S1 S 0.4473(2) 0.3440(3) 0.12278(16) 0.0581(10) Uani 1 d .
C10 C 0.3867(5) 0.4976(10) 0.3271(4) 0.033(2) Uani 1 d .
C9 C 0.4350(6) 0.5636(10) 0.1805(5) 0.034(3) Uani 1 d .
C8 C 0.4306(6) 0.4403(11) 0.1764(5) 0.036(3) Uani 1 d .
C7 C 0.3813(7) 0.4413(11) 0.4325(5) 0.037(3) Uani 1 d .
C6 C 0.3800(7) 0.5617(10) 0.4322(5) 0.037(3) Uani 1 d .
C5 C 0.4012(5) 0.4987(10) 0.2717(4) 0.032(2) Uani 1 d .
C4 C 0.3755(12) 0.5579(15) 0.5474(7) 0.123(8) Uani 1 d .
H4A H 0.4099 0.5895 0.5877 0.147 Uiso 1 calc R
H4B H 0.3236 0.5644 0.5470 0.147 Uiso 1 calc R
C3 C 0.5038(9) 0.4382(13) 0.0966(7) 0.081(5) Uani 1 d .
H3A H 0.5554 0.4379 0.1290 0.097 Uiso 1 calc R
H3B H 0.5074 0.3994 0.0601 0.097 Uiso 1 calc R
C2 C 0.389(2) 0.4525(15) 0.5484(10) 0.24(2) Uani 1 d .
H2A H 0.3595 0.4182 0.5711 0.293 Uiso 1 calc R
H2B H 0.4426 0.4468 0.5770 0.293 Uiso 1 calc R
C1 C 0.4843(9) 0.5608(13) 0.0802(7) 0.085(5) Uani 1 d .
H1A H 0.4403 0.5613 0.0404 0.101 Uiso 1 calc R
H1B H 0.5271 0.5969 0.0725 0.101 Uiso 1 calc R
C27 C -0.0007(10) -0.556(2) 0.1146(8) 0.081(6) Uani 1 d .
C26 C 0.0063(10) -0.429(2) 0.1089(10) 0.097(6) Uani 1 d .
H26A H 0.0147 -0.3960 0.0750 0.02(3) Uiso 1 calc R
C25 C -0.0139(9) -0.6071(15) 0.1636(8) 0.086(5) Uani 1 d .
H25A H -0.0153 -0.6908 0.1670 0.104 Uiso 1 calc R
C28 C 0.0127(11) -0.629(3) 0.0669(14) 0.169(14) Uani 1 d .
C24 C -0.0251(12) -0.5342(18) 0.2081(10) 0.123(8) Uani 1 d .
H24A H -0.0359 -0.5648 0.2414 0.147 Uiso 1 calc R
C20 C 0.1002(10) -0.4469(15) 0.4779(8) 0.092(5) Uani 1 d .
H20A H 0.0919 -0.4073 0.5123 0.110 Uiso 1 calc R
H20B H 0.0501 -0.4522 0.4436 0.110 Uiso 1 calc R
C21 C 0.0003(11) -0.358(2) 0.1555(12) 0.124(8) Uani 1 d .
H21A H 0.0092 -0.2749 0.1566 0.149 Uiso 1 calc R
C22 C -0.0187(11) -0.412(2) 0.1989(11) 0.118(8) Uani 1 d .
H22A H -0.0292 -0.3613 0.2267 0.142 Uiso 1 calc R
N1 N 0.0133(17) -0.695(3) 0.0178(17) 0.30(2) Uani 1 d .
Ge1 Ge 0.24812(7) -0.50242(12) -0.25229(5) 0.0400(3) Uani 1 d .
O4 O 0.3283(6) -0.4057(7) -0.2520(5) 0.076(3) Uani 1 d .
O3 O 0.2854(7) -0.6140(8) -0.2954(6) 0.106(4) Uani 1 d .
C31 C 0.3635(8) -0.4486(13) -0.2870(6) 0.057(4) Uani 1 d .
O2 O 0.4113(6) -0.3935(8) -0.3006(5) 0.083(3) Uani 1 d .
C30 C 0.3465(10) -0.5695(12) -0.3046(7) 0.072(5) Uani 1 d .
O1 O 0.3799(8) -0.6304(9) -0.3307(6) 0.141(6) Uani 1 d .
O8 O 0.1856(6) -0.4138(8) -0.3245(4) 0.071(3) Uani 1 d .
O7 O 0.2230(7) -0.3967(8) -0.2014(5) 0.083(3) Uani 1 d .
O6 O 0.3003(7) -0.5886(9) -0.1778(5) 0.096(4) Uani 1 d .
O5 O 0.1618(7) -0.5973(8) -0.2670(6) 0.090(4) Uani 1 d .
O12 O 0.2427(9) -0.3753(11) -0.0998(5) 0.142(6) Uani 1 d .
O9 O 0.3312(8) -0.5744(15) -0.0772(6) 0.157(6) Uani 1 d .
C33 C 0.2862(15) -0.544(2) -0.1305(9) 0.172(12) Uani 1 d .
C32 C 0.2612(14) -0.4318(18) -0.1409(7) 0.124(9) Uani 1 d .
C34 C 0.1147(10) -0.4523(17) -0.3446(10) 0.121(8) Uani 1 d .
O10 O 0.0398(8) -0.6102(12) -0.3371(6) 0.141(6) Uani 1 d .
O11 O 0.0664(7) -0.4062(12) -0.3914(6) 0.114(4) Uani 1 d .
C35 C 0.1025(12) -0.5594(18) -0.3210(10) 0.118(8) Uani 1 d .

loop_
_atom_type_symbol
_atom_type_description
_atom_type_scat_dispersion_real
_atom_type_scat_dispersion_imag
_atom_type_scat_source
C C .0033 .0016 'International Tables Vol C Tables 4.2.6.8 and 6.1.1.4'
H H .0000 .0000 'International Tables Vol C Tables 4.2.6.8 and 6.1.1.4'
N N .0061 .0033 'International Tables Vol C Tables 4.2.6.8 and 6.1.1.4'
O O .0106 .0060 'International Tables Vol C Tables 4.2.6.8 and 6.1.1.4'
S S .1246 .1234 'International Tables Vol C Tables 4.2.6.8 and 6.1.1.4'
Ge Ge .1547 1.8001 'International Tables Vol C Tables 4.2.6.8 and 6.1.1.4'

loop_
_geom_angle_atom_site_label_1
_geom_angle_atom_site_label_2
_geom_angle_atom_site_label_3
_geom_angle
C17 S16 C18 95.2(5)
C17 S15 C19 95.5(5)
C15 S14 C14 95.9(5)
C16 S13 C15 95.0(5)
C14 S12 C13 103.7(7)
C16 S11 C20 98.4(6)
C18 S10 C11 100.9(7)
C12 S9 C19 100.3(7)
C18 C19 S9 128.5(10)
C18 C19 S15 116.2(9)
S9 C19 S15 115.1(7)
C19 C18 S16 116.6(9)
C19 C18 S10 128.5(9)
S16 C18 S10 114.9(7)
C15 C17 S15 121.9(8)
C15 C17 S16 121.7(8)
S15 C17 S16 116.3(5)
C14 C16 S13 117.6(10)
C14 C16 S11 125.5(10)
S13 C16 S11 116.8(7)
C17 C15 S14 123.6(8)
C17 C15 S13 120.2(8)
S14 C15 S13 116.2(6)
C16 C14 S12 128.6(10)
C16 C14 S14 115.1(10)
S12 C14 S14 116.2(7)
C20 C13 S12 120.8(12)
C11 C12 S9 123.3(14)
C12 C11 S10 115.2(11)
C10 S8 C7 94.8(5)
C10 S7 C6 94.6(5)
C5 S6 C8 94.7(5)
C9 S5 C5 95.5(5)
C7 S4 C2 97.8(7)
C6 S3 C4 99.9(7)
C9 S2 C1 105.2(6)
C8 S1 C3 100.2(6)
C5 C10 S8 123.1(8)
C5 C10 S7 120.6(8)
S8 C10 S7 116.3(5)
C8 C9 S5 117.7(9)
C8 C9 S2 125.8(9)
S5 C9 S2 116.5(6)
C9 C8 S1 129.3(9)
C9 C8 S6 115.4(9)
S1 C8 S6 115.3(7)
C6 C7 S4 128.2(9)
C6 C7 S8 117.5(9)
S4 C7 S8 114.3(7)
C7 C6 S3 129.9(10)
C7 C6 S7 116.3(9)
S3 C6 S7 113.8(7)
C10 C5 S5 121.7(8)
C10 C5 S6 121.6(8)
S5 C5 S6 116.6(5)
C2 C4 S3 125.1(15)
C1 C3 S1 122.4(11)
C4 C2 S4 135.0(17)
C3 C1 S2 120.4(11)
C25 C27 C26 123(2)
C25 C27 C28 122(2)
C26 C27 C28 115(2)
C21 C26 C27 117(2)
C27 C25 C24 119.7(19)
N1 C28 C27 171(2)
C22 C24 C25 114.2(18)
C13 C20 S11 122.4(13)
C22 C21 C26 117(3)
C21 C22 C24 129(2)
O7 Ge1 O5 93.3(4)
O7 Ge1 O4 92.0(4)
O5 Ge1 O4 170.4(5)
O7 Ge1 O6 84.8(4)
O5 Ge1 O6 89.6(6)
O4 Ge1 O6 98.8(5)
O7 Ge1 O3 172.7(6)
O5 Ge1 O3 90.4(4)
O4 Ge1 O3 85.2(4)
O6 Ge1 O3 88.9(5)
O7 Ge1 O8 90.5(4)
O5 Ge1 O8 86.0(5)
O4 Ge1 O8 86.1(5)
O6 Ge1 O8 173.3(5)
O3 Ge1 O8 96.1(5)
C31 O4 Ge1 112.9(8)
C30 O3 Ge1 111.0(9)
O2 C31 O4 124.7(13)
O2 C31 C30 120.7(14)
O4 C31 C30 114.4(13)
O1 C30 O3 120.4(14)
O1 C30 C31 124.6(16)
O3 C30 C31 114.7(14)
C34 O8 Ge1 110.3(11)
C32 O7 Ge1 108.0(11)
C33 O6 Ge1 111.7(10)
C35 O5 Ge1 109.8(10)
O9 C33 O6 116.6(16)
O9 C33 C32 119(2)
O6 C33 C32 111.8(17)
O12 C32 C33 120.0(17)
O12 C32 O7 116(2)
C33 C32 O7 117.9(16)
O11 C34 O8 119.2(18)
O11 C34 C35 122.5(16)
O8 C34 C35 116.5(17)
O10 C35 O5 118.8(19)
O10 C35 C34 125(2)
O5 C35 C34 115.3(16)

loop_
_geom_bond_atom_site_label_1
_geom_bond_atom_site_label_2
_geom_bond_distance
S16 C17 1.718(11)
S16 C18 1.737(11)
S15 C17 1.712(11)
S15 C19 1.737(12)
S14 C15 1.696(11)
S14 C14 1.744(12)
S13 C16 1.721(11)
S13 C15 1.724(11)
S12 C14 1.722(12)
S12 C13 1.794(14)
S11 C16 1.761(12)
S11 C20 1.773(14)
S10 C18 1.741(12)
S10 C11 1.833(15)
S9 C12 1.731(15)
S9 C19 1.737(11)
C19 C18 1.369(15)
C17 C15 1.406(13)
C16 C14 1.364(14)
C13 C20 1.366(18)
C12 C11 1.408(19)
S8 C10 1.703(11)
S8 C7 1.758(10)
S7 C10 1.740(10)
S7 C6 1.762(11)
S6 C5 1.709(10)
S6 C8 1.751(10)
S5 C9 1.697(10)
S5 C5 1.710(11)
S4 C7 1.744(11)
S4 C2 1.738(17)
S3 C6 1.730(11)
S3 C4 1.786(15)
S2 C9 1.742(11)
S2 C1 1.784(12)
S1 C8 1.750(11)
S1 C3 1.749(14)
C10 C5 1.404(12)
C9 C8 1.368(13)
C7 C6 1.332(13)
C4 C2 1.19(2)
C3 C1 1.418(17)
C27 C25 1.37(2)
C27 C26 1.42(2)
C27 C28 1.46(4)
C26 C21 1.37(2)
C25 C24 1.38(2)
C28 N1 1.35(4)
C24 C22 1.38(3)
C21 C22 1.33(3)
Ge1 O7 1.842(8)
Ge1 O5 1.847(10)
Ge1 O4 1.841(8)
Ge1 O6 1.880(9)
Ge1 O3 1.879(9)
Ge1 O8 1.900(9)
O4 C31 1.312(13)
O3 C30 1.336(16)
C31 O2 1.219(14)
C31 C30 1.399(17)
C30 O1 1.222(15)
O8 C34 1.301(16)
O7 C32 1.357(18)
O6 C33 1.310(17)
O5 C35 1.378(19)
O12 C32 1.29(2)
O9 C33 1.241(19)
C33 C32 1.32(2)
C34 O11 1.222(18)
C34 C35 1.36(2)
O10 C35 1.226(18)
